data_4130358
loop_
_publ_author_name
'Pendleton, Ian M.'
'P\'erez-Temprano, M\'onica H'
'Sanford, Melanie S.'
'Zimmerman, Paul M.'

_publ_section_title
;
 Experimental and Computational Assessment of Reactivity and Mechanism in
 C(sp(3))-N Bond-Forming Reductive Elimination from Palladium(IV).
;
_journal_issue 18
_journal_name_full 'Journal of the American Chemical Society'
_journal_page_first 6049
_journal_page_last 6060
_journal_paper_doi 10.1021/jacs.6b02714
_journal_volume 138
_journal_year 2016
_chemical_formula_moiety 'C28 H30 F N3 O2 Pd S'
_chemical_formula_sum 'C28 H30 F N3 O2 Pd S'
_chemical_formula_weight 598.01
_space_group_IT_number 29
_space_group_name_Hall 'P 2c -2ac'
_space_group_name_H-M_alt 'P c a 21'
_symmetry_cell_setting orthorhombic
_symmetry_space_group_name_H-M 'P c a 21'
_atom_sites_solution_hydrogens geom
_atom_sites_solution_primary direct
_atom_sites_solution_secondary difmap
_audit_creation_method SHELXL-97
_cell_angle_alpha 90.00
_cell_angle_beta 90.00
_cell_angle_gamma 90.00
_cell_formula_units_Z 4
_cell_length_a 16.2633(6)
_cell_length_b 9.9482(3)
_cell_length_c 15.9423(11)
_cell_measurement_reflns_used 17960
_cell_measurement_temperature 85(2)
_cell_measurement_theta_max 69.50
_cell_measurement_theta_min 9.00
_cell_volume 2579.3(2)
_computing_cell_refinement 'CrystalClear-SM Expert 2.0 r12'
_computing_data_collection 'CrystalClear-SM Expert 2.0 r12 (Rigaku, 2011)'
_computing_data_reduction 'CrystalClear-SM Expert 2.0 r12'
_computing_molecular_graphics 'Bruker SHELXTL'
_computing_publication_material 'Bruker SHELXTL'
_computing_structure_refinement 'SHELXL-97 (Sheldrick, 1997)'
_computing_structure_solution 'SHELXS-97 (Sheldrick, 1990)'
_diffrn_ambient_temperature 85(2)
_diffrn_detector_area_resol_mean 14.629
_diffrn_measured_fraction_theta_full 1.000
_diffrn_measured_fraction_theta_max 1.000
_diffrn_measurement_device_type 'Rigaku Saturn944+ CCD'
_diffrn_measurement_method \w
_diffrn_radiation_monochromator confocal
_diffrn_radiation_source 'micro-focus rotating anode'
_diffrn_radiation_type CuK\a
_diffrn_radiation_wavelength 1.54178
_diffrn_reflns_av_R_equivalents 0.1305
_diffrn_reflns_av_sigmaI/netI 0.1015
_diffrn_reflns_limit_h_max 19
_diffrn_reflns_limit_h_min -19
_diffrn_reflns_limit_k_max 11
_diffrn_reflns_limit_k_min -11
_diffrn_reflns_limit_l_max 19
_diffrn_reflns_limit_l_min -19
_diffrn_reflns_number 68910
_diffrn_reflns_theta_full 68.24
_diffrn_reflns_theta_max 68.24
_diffrn_reflns_theta_min 4.44
_exptl_absorpt_coefficient_mu 6.875
_exptl_absorpt_correction_T_max 0.8747
_exptl_absorpt_correction_T_min 0.4461
_exptl_absorpt_correction_type multi-scan
_exptl_absorpt_process_details
;
    Higashi, T. (1995). Program for Absorption Correction.
    Rigaku Corporation, Tokyo, Japan.
;
_exptl_crystal_colour colorless
_exptl_crystal_density_diffrn 1.540
_exptl_crystal_density_method 'not measured'
_exptl_crystal_description needle
_exptl_crystal_F_000 1224
_exptl_crystal_size_max 0.14
_exptl_crystal_size_mid 0.02
_exptl_crystal_size_min 0.02
_refine_diff_density_max 2.112
_refine_diff_density_min -1.786
_refine_diff_density_rms 0.189
_refine_ls_abs_structure_details 'Flack H D (1983), Acta Cryst. A39, 876-881'
_refine_ls_abs_structure_Flack 0.040(19)
_refine_ls_extinction_method none
_refine_ls_goodness_of_fit_ref 1.070
_refine_ls_hydrogen_treatment constr
_refine_ls_matrix_type full
_refine_ls_number_parameters 329
_refine_ls_number_reflns 4708
_refine_ls_number_restraints 1
_refine_ls_restrained_S_all 1.070
_refine_ls_R_factor_all 0.0734
_refine_ls_R_factor_gt 0.0714
_refine_ls_shift/su_max 0.001
_refine_ls_shift/su_mean 0.000
_refine_ls_structure_factor_coef Fsqd
_refine_ls_weighting_details 'calc w=1/[\s^2^(Fo^2^)+(0.0374P)^2^+43.8717P] where P=(Fo^2^+2Fc^2^)/3'
_refine_ls_weighting_scheme calc
_refine_ls_wR_factor_gt 0.1879
_refine_ls_wR_factor_ref 0.1895
_reflns_number_gt 4536
_reflns_number_total 4708
_reflns_threshold_expression >2sigma(I)
_cod_data_source_file ja6b02714_si_003.cif
_cod_data_source_block 1TsNMe-b
_cod_original_sg_symbol_H-M Pca2(1)
_cod_database_code 4130358

loop_
_symmetry_equiv_pos_as_xyz
'x, y, z'
'-x, -y, z+1/2'
'x+1/2, -y, z'
'-x+1/2, y, z+1/2'

loop_
_atom_site_label
_atom_site_type_symbol
_atom_site_fract_x
_atom_site_fract_y
_atom_site_fract_z
_atom_site_U_iso_or_equiv
_atom_site_adp_type
_atom_site_occupancy
_atom_site_symmetry_multiplicity
_atom_site_calc_flag
_atom_site_refinement_flags
Pd1 Pd 0.72098(3) 0.21311(5) 0.22824(5) 0.02034(11) Uani 1 1 d .
S1 S 0.67979(10) -0.01944(19) 0.37352(12) 0.0224(4) Uani 1 1 d .
F1 F 0.6534(2) 0.1729(4) 0.1280(3) 0.0259(10) Uani 1 1 d .
O1 O 0.6728(3) 0.1008(6) 0.4231(3) 0.0259(13) Uani 1 1 d .
O2 O 0.6185(3) -0.1247(6) 0.3887(4) 0.0292(14) Uani 1 1 d .
N1 N 0.8006(3) 0.2534(7) 0.3236(4) 0.0201(13) Uani 1 1 d .
N2 N 0.8331(3) 0.1137(6) 0.1847(4) 0.0179(13) Uani 1 1 d .
N3 N 0.6824(4) 0.0181(6) 0.2791(4) 0.0199(14) Uani 1 1 d .
C1 C 0.7846(5) 0.3381(8) 0.3888(5) 0.0267(17) Uani 1 1 d .
H1 H 0.7326 0.3818 0.3910 0.032 Uiso 1 1 calc R
C2 C 0.8402(5) 0.3629(9) 0.4510(5) 0.0309(18) Uani 1 1 d .
H2 H 0.8260 0.4182 0.4974 0.037 Uiso 1 1 calc R
C3 C 0.9173(5) 0.3062(9) 0.4454(5) 0.0298(18) Uani 1 1 d .
H3 H 0.9572 0.3227 0.4878 0.036 Uiso 1 1 calc R
C4 C 0.9365(4) 0.2242(8) 0.3768(5) 0.0249(17) Uani 1 1 d .
H4 H 0.9895 0.1847 0.3714 0.030 Uiso 1 1 calc R
C5 C 0.8774(4) 0.2026(7) 0.3179(5) 0.0177(15) Uani 1 1 d .
C6 C 0.8928(4) 0.1127(7) 0.2443(4) 0.0198(17) Uani 1 1 d .
C7 C 0.9636(4) 0.0379(7) 0.2340(6) 0.0249(16) Uani 1 1 d .
H7 H 1.0052 0.0388 0.2758 0.030 Uiso 1 1 calc R
C8 C 0.9734(5) -0.0383(8) 0.1621(5) 0.0280(19) Uani 1 1 d .
H8 H 1.0216 -0.0905 0.1539 0.034 Uiso 1 1 calc R
C9 C 0.9116(5) -0.0371(9) 0.1024(5) 0.0282(19) Uani 1 1 d .
H9 H 0.9172 -0.0877 0.0522 0.034 Uiso 1 1 calc R
C10 C 0.8412(4) 0.0387(8) 0.1166(5) 0.0230(17) Uani 1 1 d .
H10 H 0.7980 0.0368 0.0766 0.028 Uiso 1 1 calc R
C11 C 0.6165(5) 0.3084(8) 0.2741(5) 0.0247(18) Uani 1 1 d .
H11A H 0.5686 0.2480 0.2678 0.030 Uiso 1 1 calc R
H11B H 0.6238 0.3271 0.3347 0.030 Uiso 1 1 calc R
C12 C 0.5999(4) 0.4399(7) 0.2279(7) 0.0274(15) Uani 1 1 d .
C13 C 0.6762(5) 0.4834(7) 0.1769(5) 0.0248(18) Uani 1 1 d .
C14 C 0.6822(5) 0.5985(8) 0.1337(5) 0.0278(19) Uani 1 1 d .
H14 H 0.6367 0.6584 0.1341 0.033 Uiso 1 1 calc R
C15 C 0.7524(5) 0.6349(9) 0.0880(5) 0.0293(19) Uani 1 1 d .
H15 H 0.7560 0.7180 0.0588 0.035 Uiso 1 1 calc R
C16 C 0.8158(5) 0.5429(9) 0.0879(6) 0.033(2) Uani 1 1 d .
H16 H 0.8646 0.5641 0.0579 0.040 Uiso 1 1 calc R
C17 C 0.8117(5) 0.4227(9) 0.1290(6) 0.033(2) Uani 1 1 d .
H17 H 0.8563 0.3613 0.1260 0.040 Uiso 1 1 calc R
C18 C 0.7408(5) 0.3897(8) 0.1761(4) 0.0204(17) Uani 1 1 d .
C19 C 0.5269(5) 0.4199(11) 0.1687(7) 0.043(3) Uani 1 1 d .
H19A H 0.5185 0.5017 0.1355 0.065 Uiso 1 1 calc R
H19B H 0.4773 0.4012 0.2017 0.065 Uiso 1 1 calc R
H19C H 0.5381 0.3442 0.1311 0.065 Uiso 1 1 calc R
C20 C 0.5779(7) 0.5470(10) 0.2940(8) 0.058(3) Uani 1 1 d .
H20A H 0.5572 0.6278 0.2658 0.087 Uiso 1 1 calc R
H20B H 0.6271 0.5699 0.3266 0.087 Uiso 1 1 calc R
H20C H 0.5355 0.5116 0.3316 0.087 Uiso 1 1 calc R
C21 C 0.6819(5) -0.0916(7) 0.2175(5) 0.0269(18) Uani 1 1 d .
H21A H 0.7383 -0.1232 0.2083 0.040 Uiso 1 1 calc R
H21B H 0.6590 -0.0590 0.1644 0.040 Uiso 1 1 calc R
H21C H 0.6482 -0.1658 0.2387 0.040 Uiso 1 1 calc R
C22 C 0.7747(5) -0.0957(8) 0.4026(5) 0.0241(18) Uani 1 1 d .
C23 C 0.8284(5) -0.0295(9) 0.4568(5) 0.0262(18) Uani 1 1 d .
H23 H 0.8151 0.0576 0.4772 0.031 Uiso 1 1 calc R
C24 C 0.9010(4) -0.0911(9) 0.4809(5) 0.0246(18) Uani 1 1 d .
H24 H 0.9370 -0.0455 0.5181 0.030 Uiso 1 1 calc R
C25 C 0.9225(5) -0.2186(8) 0.4518(6) 0.029(2) Uani 1 1 d .
C26 C 0.8689(6) -0.2814(9) 0.3971(6) 0.034(2) Uani 1 1 d .
H26 H 0.8829 -0.3676 0.3759 0.041 Uiso 1 1 calc R
C27 C 0.7955(5) -0.2232(8) 0.3721(6) 0.030(2) Uani 1 1 d .
H27 H 0.7598 -0.2692 0.3347 0.036 Uiso 1 1 calc R
C28 C 1.0014(6) -0.2822(9) 0.4824(7) 0.038(2) Uani 1 1 d .
H28A H 1.0038 -0.3759 0.4636 0.058 Uiso 1 1 calc R
H28B H 1.0032 -0.2791 0.5438 0.058 Uiso 1 1 calc R
H28C H 1.0485 -0.2328 0.4595 0.058 Uiso 1 1 calc R

loop_
_atom_site_aniso_label
_atom_site_aniso_U_11
_atom_site_aniso_U_22
_atom_site_aniso_U_33
_atom_site_aniso_U_23
_atom_site_aniso_U_13
_atom_site_aniso_U_12
Pd1 0.01732(19) 0.0196(2) 0.0241(2) -0.0040(3) -0.0022(3) 0.00253(17)
S1 0.0175(7) 0.0263(9) 0.0235(8) -0.0043(8) 0.0010(7) -0.0020(7)
F1 0.019(2) 0.023(2) 0.036(2) 0.0033(19) -0.0037(18) -0.0017(17)
O1 0.023(3) 0.026(3) 0.029(3) -0.007(2) 0.003(2) 0.005(2)
O2 0.020(2) 0.030(3) 0.038(3) 0.001(2) -0.002(2) -0.010(2)
N1 0.008(2) 0.023(3) 0.030(3) -0.003(2) 0.002(2) 0.008(2)
N2 0.011(2) 0.025(3) 0.018(3) -0.008(2) 0.002(2) -0.003(2)
N3 0.020(3) 0.016(3) 0.024(3) -0.003(2) -0.002(2) -0.004(2)
C1 0.031(3) 0.030(4) 0.019(3) -0.017(3) -0.002(3) 0.000(3)
C2 0.033(4) 0.031(4) 0.029(4) -0.007(3) 0.002(3) 0.003(3)
C3 0.027(3) 0.031(4) 0.031(4) -0.005(3) -0.004(3) -0.006(3)
C4 0.014(3) 0.025(4) 0.035(4) -0.003(3) 0.002(3) -0.007(3)
C5 0.006(3) 0.019(3) 0.029(3) -0.001(3) 0.004(2) 0.003(2)
C6 0.019(3) 0.020(3) 0.020(4) 0.009(3) 0.001(3) -0.001(3)
C7 0.021(3) 0.030(3) 0.024(3) -0.011(4) 0.005(4) 0.007(3)
C8 0.022(3) 0.029(4) 0.034(4) -0.003(3) 0.014(3) 0.012(3)
C9 0.020(4) 0.042(5) 0.022(4) -0.005(3) 0.004(3) 0.005(3)
C10 0.015(3) 0.030(4) 0.025(4) -0.005(3) -0.001(3) 0.004(3)
C11 0.019(3) 0.032(4) 0.023(4) 0.000(3) 0.002(3) 0.001(3)
C12 0.024(3) 0.023(3) 0.036(4) 0.003(5) 0.008(5) 0.008(3)
C13 0.027(4) 0.015(3) 0.033(4) -0.007(3) -0.002(3) -0.009(3)
C14 0.035(4) 0.018(4) 0.030(4) -0.005(3) -0.005(3) 0.001(3)
C15 0.041(4) 0.023(4) 0.024(4) 0.001(3) -0.007(3) -0.005(3)
C16 0.033(4) 0.032(5) 0.035(4) 0.003(4) -0.006(4) -0.013(4)
C17 0.025(4) 0.040(5) 0.034(5) 0.017(4) -0.005(3) 0.001(4)
C18 0.028(3) 0.025(4) 0.008(3) -0.007(3) -0.006(3) 0.010(3)
C19 0.020(4) 0.057(6) 0.053(6) 0.018(5) -0.006(4) -0.004(4)
C20 0.072(6) 0.019(5) 0.083(7) -0.002(4) 0.051(6) 0.006(4)
C21 0.031(3) 0.025(3) 0.025(4) -0.006(3) 0.001(3) -0.002(3)
C22 0.028(4) 0.021(4) 0.023(4) -0.002(3) 0.004(3) -0.003(3)
C23 0.023(3) 0.034(4) 0.021(4) 0.002(3) -0.003(3) -0.002(3)
C24 0.015(3) 0.033(4) 0.025(4) 0.008(3) -0.001(3) -0.001(3)
C25 0.022(4) 0.030(4) 0.035(4) 0.012(4) 0.002(3) -0.002(3)
C26 0.033(4) 0.029(5) 0.040(5) 0.006(4) 0.002(4) 0.002(3)
C27 0.025(4) 0.028(4) 0.036(5) 0.001(4) -0.003(3) -0.005(3)
C28 0.028(4) 0.039(5) 0.049(5) 0.013(4) 0.006(4) 0.001(4)

loop_
_atom_type_symbol
_atom_type_description
_atom_type_scat_dispersion_real
_atom_type_scat_dispersion_imag
_atom_type_scat_source
C C 0.0181 0.0091 'International Tables Vol C Tables 4.2.6.8 and 6.1.1.4'
H H 0.0000 0.0000 'International Tables Vol C Tables 4.2.6.8 and 6.1.1.4'
N N 0.0311 0.0180 'International Tables Vol C Tables 4.2.6.8 and 6.1.1.4'
O O 0.0492 0.0322 'International Tables Vol C Tables 4.2.6.8 and 6.1.1.4'
F F 0.0727 0.0534 'International Tables Vol C Tables 4.2.6.8 and 6.1.1.4'
S S 0.3331 0.5567 'International Tables Vol C Tables 4.2.6.8 and 6.1.1.4'
Pd Pd 0.1215 3.9337 'International Tables Vol C Tables 4.2.6.8 and 6.1.1.4'

loop_
_geom_angle_atom_site_label_1
_geom_angle_atom_site_label_2
_geom_angle_atom_site_label_3
_geom_angle
C18 Pd1 F1 86.0(2)
C18 Pd1 N1 92.0(3)
F1 Pd1 N1 174.2(2)
C18 Pd1 C11 82.8(3)
F1 Pd1 C11 85.6(2)
N1 Pd1 C11 99.6(3)
C18 Pd1 N2 97.7(3)
F1 Pd1 N2 96.6(2)
N1 Pd1 N2 78.2(2)
C11 Pd1 N2 177.8(3)
C18 Pd1 N3 172.4(3)
F1 Pd1 N3 87.7(2)
N1 Pd1 N3 94.6(2)
C11 Pd1 N3 92.3(3)
N2 Pd1 N3 87.5(2)
O1 S1 O2 116.7(3)
O1 S1 N3 109.6(3)
O2 S1 N3 110.5(3)
O1 S1 C22 106.2(3)
O2 S1 C22 104.0(3)
N3 S1 C22 109.4(3)
C5 N1 C1 117.3(7)
C5 N1 Pd1 117.7(5)
C1 N1 Pd1 124.7(5)
C10 N2 C6 119.9(6)
C10 N2 Pd1 126.7(5)
C6 N2 Pd1 112.2(4)
C21 N3 S1 118.0(5)
C21 N3 Pd1 114.3(5)
S1 N3 Pd1 125.4(3)
N1 C1 C2 122.6(7)
N1 C1 H1 118.7
C2 C1 H1 118.7
C1 C2 C3 118.8(8)
C1 C2 H2 120.6
C3 C2 H2 120.6
C2 C3 C4 119.5(8)
C2 C3 H3 120.3
C4 C3 H3 120.3
C5 C4 C3 118.3(7)
C5 C4 H4 120.9
C3 C4 H4 120.9
N1 C5 C4 123.2(7)
N1 C5 C6 115.6(6)
C4 C5 C6 121.1(6)
N2 C6 C7 121.1(7)
N2 C6 C5 115.1(6)
C7 C6 C5 123.8(7)
C6 C7 C8 119.4(7)
C6 C7 H7 120.3
C8 C7 H7 120.3
C7 C8 C9 118.8(7)
C7 C8 H8 120.6
C9 C8 H8 120.6
C8 C9 C10 119.4(7)
C8 C9 H9 120.3
C10 C9 H9 120.3
N2 C10 C9 121.5(7)
N2 C10 H10 119.3
C9 C10 H10 119.3
C12 C11 Pd1 111.5(5)
C12 C11 H11A 109.3
Pd1 C11 H11A 109.3
C12 C11 H11B 109.3
Pd1 C11 H11B 109.3
H11A C11 H11B 108.0
C11 C12 C19 108.9(7)
C11 C12 C20 107.7(9)
C19 C12 C20 109.4(7)
C11 C12 C13 110.6(6)
C19 C12 C13 109.6(8)
C20 C12 C13 110.6(6)
C14 C13 C18 120.5(8)
C14 C13 C12 124.6(7)
C18 C13 C12 114.8(7)
C13 C14 C15 123.2(8)
C13 C14 H14 118.4
C15 C14 H14 118.4
C16 C15 C14 116.0(8)
C16 C15 H15 122.0
C14 C15 H15 122.0
C17 C16 C15 123.0(8)
C17 C16 H16 118.5
C15 C16 H16 118.5
C16 C17 C18 119.9(8)
C16 C17 H17 120.1
C18 C17 H17 120.1
C13 C18 C17 117.5(7)
C13 C18 Pd1 117.7(6)
C17 C18 Pd1 124.3(6)
C12 C19 H19A 109.5
C12 C19 H19B 109.5
H19A C19 H19B 109.5
C12 C19 H19C 109.5
H19A C19 H19C 109.5
H19B C19 H19C 109.5
C12 C20 H20A 109.5
C12 C20 H20B 109.5
H20A C20 H20B 109.5
C12 C20 H20C 109.5
H20A C20 H20C 109.5
H20B C20 H20C 109.5
N3 C21 H21A 109.5
N3 C21 H21B 109.5
H21A C21 H21B 109.5
N3 C21 H21C 109.5
H21A C21 H21C 109.5
H21B C21 H21C 109.5
C23 C22 C27 119.6(8)
C23 C22 S1 120.2(6)
C27 C22 S1 120.3(6)
C24 C23 C22 119.7(8)
C24 C23 H23 120.1
C22 C23 H23 120.1
C23 C24 C25 121.7(8)
C23 C24 H24 119.2
C25 C24 H24 119.2
C26 C25 C24 117.5(8)
C26 C25 C28 123.4(8)
C24 C25 C28 119.1(8)
C25 C26 C27 122.5(8)
C25 C26 H26 118.8
C27 C26 H26 118.8
C26 C27 C22 119.1(8)
C26 C27 H27 120.4
C22 C27 H27 120.4
C25 C28 H28A 109.5
C25 C28 H28B 109.5
H28A C28 H28B 109.5
C25 C28 H28C 109.5
H28A C28 H28C 109.5
H28B C28 H28C 109.5

loop_
_geom_bond_atom_site_label_1
_geom_bond_atom_site_label_2
_geom_bond_distance
Pd1 C18 1.970(8)
Pd1 F1 1.980(5)
Pd1 N1 2.036(6)
Pd1 C11 2.078(8)
Pd1 N2 2.187(6)
Pd1 N3 2.194(6)
S1 O1 1.439(6)
S1 O2 1.465(6)
S1 N3 1.552(6)
S1 C22 1.782(8)
N1 C5 1.351(9)
N1 C1 1.364(10)
N2 C10 1.324(10)
N2 C6 1.359(9)
N3 C21 1.468(10)
C1 C2 1.365(11)
C1 H1 0.9500
C2 C3 1.378(12)
C2 H2 0.9500
C3 C4 1.400(12)
C3 H3 0.9500
C4 C5 1.361(11)
C4 H4 0.9500
C5 C6 1.496(10)
C6 C7 1.381(9)
C7 C8 1.383(12)
C7 H7 0.9500
C8 C9 1.385(11)
C8 H8 0.9500
C9 C10 1.389(11)
C9 H9 0.9500
C10 H10 0.9500
C11 C12 1.525(11)
C11 H11A 0.9900
C11 H11B 0.9900
C12 C19 1.529(13)
C12 C20 1.541(14)
C12 C13 1.544(11)
C13 C14 1.340(11)
C13 C18 1.405(11)
C14 C15 1.403(12)
C14 H14 0.9500
C15 C16 1.380(13)
C15 H15 0.9500
C16 C17 1.365(12)
C16 H16 0.9500
C17 C18 1.414(11)
C17 H17 0.9500
C19 H19A 0.9800
C19 H19B 0.9800
C19 H19C 0.9800
C20 H20A 0.9800
C20 H20B 0.9800
C20 H20C 0.9800
C21 H21A 0.9800
C21 H21B 0.9800
C21 H21C 0.9800
C22 C23 1.393(11)
C22 C27 1.400(12)
C23 C24 1.385(11)
C23 H23 0.9500
C24 C25 1.395(12)
C24 H24 0.9500
C25 C26 1.383(13)
C25 C28 1.511(12)
C26 C27 1.385(12)
C26 H26 0.9500
C27 H27 0.9500
C28 H28A 0.9800
C28 H28B 0.9800
C28 H28C 0.9800

loop_
_geom_torsion_atom_site_label_1
_geom_torsion_atom_site_label_2
_geom_torsion_atom_site_label_3
_geom_torsion_atom_site_label_4
_geom_torsion
C18 Pd1 N1 C5 -98.9(6)
F1 Pd1 N1 C5 -29(3)
C11 Pd1 N1 C5 178.0(6)
N2 Pd1 N1 C5 -1.5(5)
N3 Pd1 N1 C5 84.9(6)
C18 Pd1 N1 C1 74.5(7)
F1 Pd1 N1 C1 145(2)
C11 Pd1 N1 C1 -8.6(7)
N2 Pd1 N1 C1 171.9(7)
N3 Pd1 N1 C1 -101.6(7)
C18 Pd1 N2 C10 -94.3(7)
F1 Pd1 N2 C10 -7.5(7)
N1 Pd1 N2 C10 175.2(7)
C11 Pd1 N2 C10 163(7)
N3 Pd1 N2 C10 79.9(7)
C18 Pd1 N2 C6 98.4(5)
F1 Pd1 N2 C6 -174.7(5)
N1 Pd1 N2 C6 7.9(5)
C11 Pd1 N2 C6 -4(7)
N3 Pd1 N2 C6 -87.3(5)
O1 S1 N3 C21 -174.5(5)
O2 S1 N3 C21 -44.5(6)
C22 S1 N3 C21 69.4(6)
O1 S1 N3 Pd1 23.6(5)
O2 S1 N3 Pd1 153.6(4)
C22 S1 N3 Pd1 -92.4(5)
C18 Pd1 N3 C21 77(2)
F1 Pd1 N3 C21 42.0(5)
N1 Pd1 N3 C21 -132.7(5)
C11 Pd1 N3 C21 127.5(5)
N2 Pd1 N3 C21 -54.7(5)
C18 Pd1 N3 S1 -120.1(18)
F1 Pd1 N3 S1 -155.6(4)
N1 Pd1 N3 S1 29.7(4)
C11 Pd1 N3 S1 -70.1(4)
N2 Pd1 N3 S1 107.7(4)
C5 N1 C1 C2 -6.0(12)
Pd1 N1 C1 C2 -179.5(6)
N1 C1 C2 C3 3.9(13)
C1 C2 C3 C4 -0.5(13)
C2 C3 C4 C5 -0.5(12)
C1 N1 C5 C4 4.9(11)
Pd1 N1 C5 C4 178.9(6)
C1 N1 C5 C6 -178.6(7)
Pd1 N1 C5 C6 -4.6(8)
C3 C4 C5 N1 -1.8(12)
C3 C4 C5 C6 -178.1(7)
C10 N2 C6 C7 2.2(10)
Pd1 N2 C6 C7 170.4(5)
C10 N2 C6 C5 179.2(6)
Pd1 N2 C6 C5 -12.5(7)
N1 C5 C6 N2 11.8(9)
C4 C5 C6 N2 -171.6(7)
N1 C5 C6 C7 -171.2(7)
C4 C5 C6 C7 5.4(11)
N2 C6 C7 C8 -0.7(11)
C5 C6 C7 C8 -177.5(7)
C6 C7 C8 C9 0.1(12)
C7 C8 C9 C10 -0.9(12)
C6 N2 C10 C9 -3.0(11)
Pd1 N2 C10 C9 -169.3(6)
C8 C9 C10 N2 2.3(12)
C18 Pd1 C11 C12 14.6(6)
F1 Pd1 C11 C12 -72.0(6)
N1 Pd1 C11 C12 105.4(6)
N2 Pd1 C11 C12 118(7)
N3 Pd1 C11 C12 -159.6(6)
Pd1 C11 C12 C19 105.8(7)
Pd1 C11 C12 C20 -135.7(6)
Pd1 C11 C12 C13 -14.7(9)
C11 C12 C13 C14 -175.9(8)
C19 C12 C13 C14 64.0(10)
C20 C12 C13 C14 -56.7(12)
C11 C12 C13 C18 6.1(10)
C19 C12 C13 C18 -114.0(8)
C20 C12 C13 C18 125.3(8)
C18 C13 C14 C15 -2.0(12)
C12 C13 C14 C15 -179.9(8)
C13 C14 C15 C16 1.5(13)
C14 C15 C16 C17 0.4(13)
C15 C16 C17 C18 -1.7(14)
C14 C13 C18 C17 0.6(11)
C12 C13 C18 C17 178.7(7)
C14 C13 C18 Pd1 -171.7(6)
C12 C13 C18 Pd1 6.4(9)
C16 C17 C18 C13 1.2(12)
C16 C17 C18 Pd1 173.0(6)
F1 Pd1 C18 C13 74.1(6)
N1 Pd1 C18 C13 -111.3(6)
C11 Pd1 C18 C13 -11.9(6)
N2 Pd1 C18 C13 170.3(5)
N3 Pd1 C18 C13 39(2)
F1 Pd1 C18 C17 -97.7(7)
N1 Pd1 C18 C17 76.9(7)
C11 Pd1 C18 C17 176.3(7)
N2 Pd1 C18 C17 -1.5(7)
N3 Pd1 C18 C17 -133.2(18)
O1 S1 C22 C23 -6.3(8)
O2 S1 C22 C23 -130.0(7)
N3 S1 C22 C23 111.9(7)
O1 S1 C22 C27 172.9(7)
O2 S1 C22 C27 49.2(8)
N3 S1 C22 C27 -68.9(7)
C27 C22 C23 C24 -0.9(12)
S1 C22 C23 C24 178.2(6)
C22 C23 C24 C25 0.4(12)
C23 C24 C25 C26 0.6(12)
C23 C24 C25 C28 -178.2(8)
C24 C25 C26 C27 -1.0(13)
C28 C25 C26 C27 177.8(8)
C25 C26 C27 C22 0.4(14)
C23 C22 C27 C26 0.5(13)
S1 C22 C27 C26 -178.6(7)
